data_4330832
loop_
_publ_author_name
'Shigehisa Akine'
'Toshio Tadokoro'
'Tatsuya Nabeshima'

_publ_contact_author_address
;
Tsukuba, Ibaraki 305-8571, Japan
;
_publ_contact_author_email akine@chem.tsukuba.ac.jp
_publ_contact_author_fax +81-29-853-4527
_publ_contact_author_name 'Shigehisa Akine'
_publ_contact_author_phone +81-29-853-4527
_publ_section_title
;
 Oligometallic Template Strategy for Synthesis of a Macrocyclic Dimer-Type
 Octaoxime Ligand for Its Cooperative Complexation
;
_journal_name_full 'Inorganic Chemistry'
_journal_page_first 11478
_journal_page_last 11486
_journal_paper_doi 10.1021/ic3012525
_journal_volume 51
_journal_year 2012
_chemical_formula_moiety 'C41 H47 La N4 O17 Zn2, 2(C H4 O)'
_chemical_formula_sum 'C43 H55 La N4 O19 Zn2'
_chemical_formula_weight 1201.56
_chemical_name_common '[LZn2La(OAc)3(MeOH)]_2MeOH'
_chemical_name_systematic
; 
 ? 
;
_space_group_IT_number 2
_symmetry_cell_setting triclinic
_symmetry_space_group_name_Hall '-P 1'
_symmetry_space_group_name_H-M 'P -1'
_atom_sites_solution_hydrogens geom
_atom_sites_solution_primary direct
_atom_sites_solution_secondary difmap
_audit_creation_method SHELXL-97
_cell_angle_alpha 98.3138(15)
_cell_angle_beta 100.9619(18)
_cell_angle_gamma 107.4712(19)
_cell_formula_units_Z 2
_cell_length_a 11.5253(8)
_cell_length_b 12.5958(7)
_cell_length_c 18.0527(10)
_cell_measurement_reflns_used 22735
_cell_measurement_temperature 120
_cell_measurement_theta_max 27.00
_cell_measurement_theta_min 3.08
_cell_volume 2396.6(3)
_computing_cell_refinement 'Rapid AUTO (Rigaku Corp.)'
_computing_data_collection 'Rapid AUTO (Rigaku Corp.)'
_computing_data_reduction 'Rapid AUTO (Rigaku Corp.)'
_computing_molecular_graphics ORTEP-3
_computing_publication_material ORTEP-3
_computing_structure_refinement 'SHELXL-97 (Sheldrick, 1997)'
_computing_structure_solution 'DIRDIF99 (Beurskens et al., 1999)'
_diffrn_ambient_temperature 120
_diffrn_measured_fraction_theta_full 0.996
_diffrn_measured_fraction_theta_max 0.996
_diffrn_measurement_device_type 'Rigaku R-AXIS Rapid'
_diffrn_measurement_method IP
_diffrn_radiation_monochromator graphite
_diffrn_radiation_source 'fine-focus sealed tube'
_diffrn_radiation_type MoK\a
_diffrn_radiation_wavelength 0.71069
_diffrn_reflns_av_R_equivalents 0.0607
_diffrn_reflns_av_sigmaI/netI 0.0821
_diffrn_reflns_limit_h_max 14
_diffrn_reflns_limit_h_min -14
_diffrn_reflns_limit_k_max 16
_diffrn_reflns_limit_k_min -15
_diffrn_reflns_limit_l_max 22
_diffrn_reflns_limit_l_min -23
_diffrn_reflns_number 22735
_diffrn_reflns_theta_full 27.00
_diffrn_reflns_theta_max 27.00
_diffrn_reflns_theta_min 3.08
_diffrn_standards_decay_% 0
_diffrn_standards_interval_count 0
_diffrn_standards_interval_time 0
_diffrn_standards_number 0
_exptl_absorpt_coefficient_mu 1.948
_exptl_absorpt_correction_T_max 0.9089
_exptl_absorpt_correction_T_min 0.5096
_exptl_absorpt_correction_type multi-scan
_exptl_absorpt_process_details 'Rapid AUTO (Rigaku Corp.)'
_exptl_crystal_colour yellow
_exptl_crystal_density_diffrn 1.665
_exptl_crystal_description prismatic
_exptl_crystal_F_000 1220
_exptl_crystal_size_max 0.40
_exptl_crystal_size_mid 0.15
_exptl_crystal_size_min 0.05
_refine_diff_density_max 1.618
_refine_diff_density_min -2.113
_refine_diff_density_rms 0.184
_refine_ls_extinction_method none
_refine_ls_goodness_of_fit_ref 1.092
_refine_ls_hydrogen_treatment mixed
_refine_ls_matrix_type full
_refine_ls_number_parameters 633
_refine_ls_number_reflns 10404
_refine_ls_number_restraints 1
_refine_ls_restrained_S_all 1.092
_refine_ls_R_factor_all 0.0887
_refine_ls_R_factor_gt 0.0528
_refine_ls_shift/su_max 0.000
_refine_ls_shift/su_mean 0.000
_refine_ls_structure_factor_coef Fsqd
_refine_ls_weighting_details 'calc w=1/[\s^2^(Fo^2^)+(0.0333P)^2^+14.2667P] where P=(Fo^2^+2Fc^2^)/3'
_refine_ls_weighting_scheme calc
_refine_ls_wR_factor_gt 0.1060
_refine_ls_wR_factor_ref 0.1485
_reflns_number_gt 7222
_reflns_number_total 10404
_reflns_threshold_expression >2sigma(I)
_cod_data_source_file ic3012525_si_001_3.cif
_cod_data_source_block LZn2La
_cod_database_code 4330832

loop_
_symmetry_equiv_pos_as_xyz
'x, y, z'
'-x, -y, -z'

loop_
_atom_site_label
_atom_site_type_symbol
_atom_site_fract_x
_atom_site_fract_y
_atom_site_fract_z
_atom_site_U_iso_or_equiv
_atom_site_adp_type
_atom_site_occupancy
_atom_site_symmetry_multiplicity
_atom_site_calc_flag
_atom_site_refinement_flags
La1 La 0.28816(4) 0.34268(3) 0.18704(2) 0.02703(11) Uani 1 1 d .
Zn1 Zn 0.17651(7) 0.29236(6) -0.01571(4) 0.02763(18) Uani 1 1 d .
Zn2 Zn 0.38417(7) 0.16199(7) 0.29985(4) 0.02953(18) Uani 1 1 d .
C1 C 0.3875(6) 0.5553(6) -0.0067(4) 0.0273(14) Uani 1 1 d .
C2 C 0.3734(6) 0.5203(6) 0.0631(4) 0.0274(14) Uani 1 1 d .
C3 C 0.4248(6) 0.6058(5) 0.1312(3) 0.0263(13) Uani 1 1 d .
C4 C 0.4812(6) 0.7183(6) 0.1311(4) 0.0336(15) Uani 1 1 d .
H1 H 0.5106 0.7737 0.1782 0.040 Uiso 1 1 calc R
C5 C 0.4958(6) 0.7518(6) 0.0615(4) 0.0348(16) Uani 1 1 d .
C6 C 0.4514(6) 0.6693(6) -0.0060(4) 0.0316(15) Uani 1 1 d .
H2 H 0.4645 0.6904 -0.0530 0.038 Uiso 1 1 calc R
O1 O 0.3211(4) 0.4132(3) 0.0675(2) 0.0258(9) Uani 1 1 d .
O2 O 0.4108(4) 0.5642(4) 0.1980(3) 0.0343(11) Uani 1 1 d .
C7 C 0.4950(7) 0.6367(6) 0.2693(4) 0.0441(19) Uani 1 1 d .
H3 H 0.5815 0.6579 0.2640 0.066 Uiso 1 1 calc R
H4 H 0.4873 0.5957 0.3113 0.066 Uiso 1 1 calc R
H5 H 0.4732 0.7056 0.2811 0.066 Uiso 1 1 calc R
C8 C 0.5595(8) 0.8765(7) 0.0624(5) 0.052(2) Uani 1 1 d .
H6 H 0.6081 0.8812 0.0225 0.062 Uiso 1 1 calc R
H7 H 0.4939 0.9108 0.0478 0.062 Uiso 1 1 calc R
C9 C 0.6445(10) 0.9448(8) 0.1372(6) 0.073(3) Uani 1 1 d .
H8 H 0.7136 0.9211 0.1555 0.088 Uiso 1 1 calc R
C10 C 0.6382(11) 1.0311(8) 0.1809(7) 0.093(4) Uani 1 1 d .
H9 H 0.5714 1.0594 0.1662 0.111 Uiso 1 1 calc R
H10 H 0.7001 1.0671 0.2280 0.111 Uiso 1 1 calc R
C11 C 0.3393(6) 0.4741(6) -0.0811(4) 0.0293(14) Uani 1 1 d .
H11 H 0.3714 0.4970 -0.1232 0.035 Uiso 1 1 calc R
N1 N 0.2579(5) 0.3754(5) -0.0940(3) 0.0296(12) Uani 1 1 d .
O3 O 0.2375(4) 0.3137(4) -0.1718(2) 0.0340(11) Uani 1 1 d .
C12 C 0.1130(7) 0.2942(7) -0.2158(4) 0.0398(17) Uani 1 1 d .
H12 H 0.1032 0.2529 -0.2689 0.048 Uiso 1 1 calc R
H13 H 0.1035 0.3689 -0.2195 0.048 Uiso 1 1 calc R
C13 C 0.0077(7) 0.2274(6) -0.1842(4) 0.0354(16) Uani 1 1 d .
H14 H 0.0081 0.2736 -0.1348 0.042 Uiso 1 1 calc R
H15 H -0.0738 0.2127 -0.2210 0.042 Uiso 1 1 calc R
O4 O 0.0193(5) 0.1218(4) -0.1716(2) 0.0369(11) Uani 1 1 d .
N2 N 0.0856(5) 0.1324(5) -0.0947(3) 0.0331(13) Uani 1 1 d .
C14 C 0.0842(6) 0.0344(5) -0.0825(4) 0.0286(14) Uani 1 1 d .
H16 H 0.0401 -0.0296 -0.1239 0.034 Uiso 1 1 calc R
C15 C 0.1448(6) 0.0129(6) -0.0102(4) 0.0289(14) Uani 1 1 d .
C16 C 0.1954(6) 0.0946(5) 0.0584(4) 0.0278(14) Uani 1 1 d .
C17 C 0.2491(6) 0.0681(6) 0.1280(3) 0.0270(13) Uani 1 1 d .
C18 C 0.2576(6) -0.0404(5) 0.1244(4) 0.0289(14) Uani 1 1 d .
C19 C 0.2073(6) -0.1234(6) 0.0541(4) 0.0352(16) Uani 1 1 d .
H17 H 0.2124 -0.1976 0.0524 0.042 Uiso 1 1 calc R
C20 C 0.1515(6) -0.0968(6) -0.0113(4) 0.0345(15) Uani 1 1 d .
H18 H 0.1169 -0.1532 -0.0580 0.041 Uiso 1 1 calc R
O5 O 0.1970(4) 0.2023(4) 0.0642(2) 0.0287(10) Uani 1 1 d .
O6 O 0.2910(4) 0.1500(4) 0.1904(2) 0.0290(10) Uani 1 1 d .
C21 C 0.3158(6) -0.0769(6) 0.1908(4) 0.0340(15) Uani 1 1 d .
H19 H 0.3149 -0.1534 0.1822 0.041 Uiso 1 1 calc R
N3 N 0.3682(6) -0.0163(5) 0.2596(3) 0.0353(13) Uani 1 1 d .
O7 O 0.4171(5) -0.0848(4) 0.3047(3) 0.0449(13) Uani 1 1 d .
C22 C 0.4593(8) -0.0298(6) 0.3851(4) 0.0419(18) Uani 1 1 d .
H20 H 0.4748 -0.0853 0.4158 0.050 Uiso 1 1 calc R
H21 H 0.3921 -0.0052 0.4010 0.050 Uiso 1 1 calc R
C23 C 0.5786(7) 0.0733(7) 0.4030(4) 0.0436(18) Uani 1 1 d .
H22 H 0.6513 0.0518 0.4255 0.052 Uiso 1 1 calc R
H23 H 0.5912 0.0970 0.3543 0.052 Uiso 1 1 calc R
O8 O 0.5732(5) 0.1673(4) 0.4558(3) 0.0406(12) Uani 1 1 d .
N4 N 0.4837(5) 0.2124(5) 0.4194(3) 0.0340(13) Uani 1 1 d .
C24 C 0.4623(6) 0.2803(6) 0.4705(4) 0.0332(15) Uani 1 1 d .
H24 H 0.5004 0.2849 0.5230 0.040 Uiso 1 1 calc R
C25 C 0.3858(6) 0.3506(6) 0.4562(4) 0.0295(14) Uani 1 1 d .
C26 C 0.3484(7) 0.3747(5) 0.3841(3) 0.0296(14) Uani 1 1 d .
C27 C 0.2809(6) 0.4516(6) 0.3795(4) 0.0313(15) Uani 1 1 d .
C28 C 0.2539(7) 0.5025(6) 0.4440(4) 0.0347(15) Uani 1 1 d .
H25 H 0.2104 0.5554 0.4395 0.042 Uiso 1 1 calc R
C29 C 0.2900(7) 0.4770(6) 0.5161(4) 0.0386(17) Uani 1 1 d .
C30 C 0.3541(7) 0.4015(6) 0.5214(4) 0.0386(17) Uani 1 1 d .
H26 H 0.3779 0.3828 0.5698 0.046 Uiso 1 1 calc R
O9 O 0.3720(4) 0.3283(4) 0.3205(3) 0.0315(10) Uani 1 1 d .
O10 O 0.2505(4) 0.4729(4) 0.3066(3) 0.0345(11) Uani 1 1 d .
C31 C 0.1910(8) 0.5573(7) 0.2990(4) 0.049(2) Uani 1 1 d .
H27 H 0.1109 0.5331 0.3135 0.073 Uiso 1 1 calc R
H28 H 0.1759 0.5660 0.2453 0.073 Uiso 1 1 calc R
H29 H 0.2457 0.6303 0.3329 0.073 Uiso 1 1 calc R
C32 C 0.2650(7) 0.5351(7) 0.5880(4) 0.0433(18) Uani 1 1 d .
H30 H 0.2721 0.4898 0.6281 0.052 Uiso 1 1 calc R
H31 H 0.3308 0.6110 0.6080 0.052 Uiso 1 1 calc R
C33 C 0.1404(8) 0.5499(8) 0.5760(4) 0.054(2) Uani 1 1 d .
H32 H 0.0685 0.4829 0.5587 0.065 Uiso 1 1 calc R
C34 C 0.1211(10) 0.6474(9) 0.5871(5) 0.066(3) Uani 1 1 d .
H33 H 0.1904 0.7166 0.6043 0.079 Uiso 1 1 calc R
H34 H 0.0378 0.6492 0.5779 0.079 Uiso 1 1 calc R
O11 O 0.1019(4) 0.3916(4) 0.1309(3) 0.0351(11) Uani 1 1 d .
O12 O 0.0414(4) 0.3533(4) 0.0012(3) 0.0298(10) Uani 1 1 d .
C35 C 0.0287(6) 0.3859(6) 0.0683(4) 0.0309(15) Uani 1 1 d .
C36 C -0.0854(7) 0.4195(6) 0.0717(4) 0.0376(17) Uani 1 1 d .
H35 H -0.1491 0.3577 0.0840 0.056 Uiso 1 1 calc R
H36 H -0.1196 0.4338 0.0216 0.056 Uiso 1 1 calc R
H37 H -0.0619 0.4888 0.1119 0.056 Uiso 1 1 calc R
O13 O 0.5106(4) 0.3533(4) 0.1986(2) 0.0328(10) Uani 1 1 d .
O14 O 0.5523(4) 0.2285(4) 0.2686(2) 0.0312(10) Uani 1 1 d .
C37 C 0.5793(6) 0.3009(6) 0.2281(4) 0.0320(15) Uani 1 1 d .
C38 C 0.7093(7) 0.3298(7) 0.2132(4) 0.0408(17) Uani 1 1 d .
H38 H 0.7634 0.3062 0.2514 0.061 Uiso 1 1 calc R
H39 H 0.7449 0.4122 0.2175 0.061 Uiso 1 1 calc R
H40 H 0.7035 0.2898 0.1612 0.061 Uiso 1 1 calc R
O15 O 0.2044(5) 0.1154(4) 0.3279(3) 0.0384(11) Uani 1 1 d .
O16 O 0.2251(6) 0.0434(5) 0.4349(4) 0.0646(17) Uani 1 1 d .
C39 C 0.1743(8) 0.0929(8) 0.3897(5) 0.053(2) Uani 1 1 d .
C40 C 0.0741(11) 0.1376(10) 0.4125(7) 0.083(3) Uani 1 1 d .
H41 H 0.0536 0.1106 0.4583 0.125 Uiso 1 1 calc R
H42 H -0.0014 0.1097 0.3698 0.125 Uiso 1 1 calc R
H43 H 0.1058 0.2211 0.4242 0.125 Uiso 1 1 calc R
O17 O 0.0964(5) 0.2179(4) 0.2287(3) 0.0393(12) Uani 1 1 d D
H44 H 0.122(8) 0.185(7) 0.263(4) 0.059 Uiso 1 1 d D
C41 C -0.0067(7) 0.2464(7) 0.2468(5) 0.0463(19) Uani 1 1 d .
H45 H 0.0189 0.2925 0.2995 0.069 Uiso 1 1 calc R
H46 H -0.0761 0.1764 0.2430 0.069 Uiso 1 1 calc R
H47 H -0.0340 0.2898 0.2104 0.069 Uiso 1 1 calc R
O18 O 0.1303(9) -0.1902(8) 0.3654(4) 0.108(3) Uani 1 1 d .
H54 H 0.1606 -0.1188 0.3785 0.163 Uiso 1 1 calc R
C42 C 0.1010(12) -0.2333(10) 0.4270(6) 0.085(3) Uani 1 1 d .
H48 H 0.1776 -0.2327 0.4619 0.128 Uiso 1 1 calc R
H49 H 0.0425 -0.3117 0.4088 0.128 Uiso 1 1 calc R
H50 H 0.0617 -0.1866 0.4545 0.128 Uiso 1 1 calc R
O19 O 0.3181(7) 0.1517(6) 0.5904(4) 0.077(2) Uani 1 1 d .
H55 H 0.2890 0.1186 0.5436 0.115 Uiso 1 1 calc R
C43 C 0.2284(14) 0.1180(14) 0.6300(9) 0.142(7) Uani 1 1 d .
H51 H 0.2678 0.1390 0.6855 0.214 Uiso 1 1 calc R
H52 H 0.1871 0.0352 0.6142 0.214 Uiso 1 1 calc R
H53 H 0.1661 0.1557 0.6186 0.214 Uiso 1 1 calc R

loop_
_atom_site_aniso_label
_atom_site_aniso_U_11
_atom_site_aniso_U_22
_atom_site_aniso_U_33
_atom_site_aniso_U_23
_atom_site_aniso_U_13
_atom_site_aniso_U_12
La1 0.0262(2) 0.0294(2) 0.02581(19) 0.00268(15) 0.00654(15) 0.01131(16)
Zn1 0.0256(4) 0.0315(4) 0.0254(4) 0.0030(3) 0.0055(3) 0.0110(3)
Zn2 0.0288(4) 0.0316(4) 0.0288(4) 0.0071(3) 0.0079(3) 0.0104(3)
C1 0.019(3) 0.035(4) 0.031(3) 0.007(3) 0.005(3) 0.014(3)
C2 0.014(3) 0.037(4) 0.033(3) 0.004(3) 0.007(2) 0.012(3)
C3 0.021(3) 0.031(3) 0.026(3) 0.004(3) 0.004(2) 0.009(3)
C4 0.023(3) 0.024(3) 0.046(4) -0.002(3) 0.003(3) 0.006(3)
C5 0.026(4) 0.037(4) 0.048(4) 0.013(3) 0.018(3) 0.013(3)
C6 0.028(4) 0.041(4) 0.038(4) 0.017(3) 0.018(3) 0.018(3)
O1 0.027(2) 0.026(2) 0.022(2) 0.0035(18) 0.0082(18) 0.0048(19)
O2 0.035(3) 0.036(3) 0.032(2) 0.005(2) 0.006(2) 0.013(2)
C7 0.045(5) 0.036(4) 0.031(4) -0.002(3) -0.007(3) 0.000(4)
C8 0.042(5) 0.043(5) 0.069(6) 0.015(4) 0.021(4) 0.007(4)
C9 0.066(7) 0.048(6) 0.096(8) -0.003(5) 0.049(6) -0.005(5)
C10 0.086(8) 0.046(6) 0.128(10) -0.018(6) 0.074(8) -0.017(6)
C11 0.030(4) 0.036(4) 0.031(3) 0.010(3) 0.012(3) 0.019(3)
N1 0.032(3) 0.032(3) 0.024(3) 0.002(2) 0.007(2) 0.012(3)
O3 0.033(3) 0.047(3) 0.025(2) 0.007(2) 0.011(2) 0.016(2)
C12 0.040(4) 0.052(5) 0.026(3) 0.005(3) 0.002(3) 0.020(4)
C13 0.034(4) 0.042(4) 0.030(3) 0.004(3) 0.007(3) 0.015(3)
O4 0.042(3) 0.038(3) 0.024(2) 0.001(2) 0.002(2) 0.011(2)
N2 0.033(3) 0.040(3) 0.025(3) 0.001(2) 0.007(2) 0.013(3)
C14 0.024(3) 0.023(3) 0.031(3) -0.006(3) 0.006(3) 0.001(3)
C15 0.026(3) 0.031(4) 0.031(3) 0.006(3) 0.011(3) 0.008(3)
C16 0.014(3) 0.029(3) 0.039(4) 0.001(3) 0.007(3) 0.007(3)
C17 0.022(3) 0.033(4) 0.027(3) 0.008(3) 0.008(3) 0.008(3)
C18 0.025(3) 0.023(3) 0.034(3) 0.002(3) 0.004(3) 0.005(3)
C19 0.031(4) 0.024(3) 0.050(4) 0.003(3) 0.009(3) 0.011(3)
C20 0.028(4) 0.035(4) 0.038(4) 0.002(3) 0.011(3) 0.006(3)
O5 0.031(3) 0.034(3) 0.022(2) 0.0012(19) 0.0055(18) 0.014(2)
O6 0.034(3) 0.032(2) 0.022(2) 0.0050(19) 0.0053(18) 0.014(2)
C21 0.031(4) 0.026(4) 0.048(4) 0.008(3) 0.017(3) 0.010(3)
N3 0.040(4) 0.031(3) 0.039(3) 0.015(3) 0.009(3) 0.016(3)
O7 0.054(3) 0.041(3) 0.042(3) 0.014(2) 0.006(3) 0.021(3)
C22 0.051(5) 0.035(4) 0.044(4) 0.012(3) 0.014(4) 0.017(4)
C23 0.045(5) 0.053(5) 0.047(4) 0.019(4) 0.017(4) 0.029(4)
O8 0.038(3) 0.049(3) 0.038(3) 0.013(2) 0.004(2) 0.021(3)
N4 0.034(3) 0.038(3) 0.030(3) 0.011(3) 0.008(2) 0.011(3)
C24 0.026(4) 0.033(4) 0.032(3) 0.005(3) 0.002(3) 0.002(3)
C25 0.021(3) 0.033(4) 0.031(3) 0.002(3) 0.010(3) 0.004(3)
C26 0.039(4) 0.030(4) 0.023(3) 0.003(3) 0.018(3) 0.011(3)
C27 0.023(3) 0.032(4) 0.032(3) 0.000(3) 0.003(3) 0.005(3)
C28 0.033(4) 0.031(4) 0.039(4) 0.002(3) 0.014(3) 0.007(3)
C29 0.032(4) 0.039(4) 0.037(4) -0.002(3) 0.013(3) 0.003(3)
C30 0.035(4) 0.040(4) 0.033(4) 0.000(3) 0.009(3) 0.004(3)
O9 0.026(2) 0.027(2) 0.038(3) 0.000(2) 0.010(2) 0.007(2)
O10 0.038(3) 0.037(3) 0.030(2) 0.001(2) 0.008(2) 0.018(2)
C31 0.067(6) 0.047(5) 0.041(4) 0.003(4) 0.009(4) 0.036(4)
C32 0.044(5) 0.046(5) 0.034(4) 0.000(3) 0.014(3) 0.007(4)
C33 0.047(5) 0.068(6) 0.039(4) -0.005(4) 0.019(4) 0.011(5)
C34 0.069(7) 0.078(7) 0.056(5) 0.000(5) 0.018(5) 0.037(6)
O11 0.028(3) 0.048(3) 0.031(2) 0.004(2) 0.009(2) 0.018(2)
O12 0.028(2) 0.030(2) 0.035(2) 0.006(2) 0.0087(19) 0.015(2)
C35 0.030(4) 0.031(4) 0.037(4) 0.006(3) 0.017(3) 0.012(3)
C36 0.039(4) 0.044(4) 0.041(4) 0.010(3) 0.017(3) 0.025(4)
O13 0.034(3) 0.043(3) 0.030(2) 0.013(2) 0.016(2) 0.019(2)
O14 0.032(3) 0.035(3) 0.031(2) 0.011(2) 0.012(2) 0.013(2)
C37 0.032(4) 0.033(4) 0.030(3) 0.003(3) 0.010(3) 0.009(3)
C38 0.031(4) 0.050(5) 0.050(4) 0.020(4) 0.014(3) 0.019(4)
O15 0.033(3) 0.043(3) 0.038(3) 0.007(2) 0.012(2) 0.011(2)
O16 0.061(4) 0.068(4) 0.076(4) 0.035(4) 0.022(3) 0.025(3)
C39 0.046(5) 0.060(6) 0.061(5) 0.023(5) 0.022(4) 0.020(4)
C40 0.079(8) 0.098(9) 0.099(8) 0.039(7) 0.047(7) 0.044(7)
O17 0.037(3) 0.044(3) 0.041(3) 0.006(2) 0.017(2) 0.017(2)
C41 0.032(4) 0.063(5) 0.049(4) 0.008(4) 0.016(3) 0.022(4)
O18 0.134(8) 0.100(6) 0.068(5) 0.017(5) 0.008(5) 0.018(6)
C42 0.110(10) 0.075(8) 0.078(7) 0.026(6) 0.027(7) 0.034(7)
O19 0.086(5) 0.075(5) 0.067(4) 0.021(4) 0.018(4) 0.023(4)
C43 0.104(12) 0.149(14) 0.130(12) -0.040(10) 0.074(10) -0.016(10)

loop_
_atom_type_symbol
_atom_type_description
_atom_type_scat_dispersion_real
_atom_type_scat_dispersion_imag
_atom_type_scat_source
C C 0.0033 0.0016 'International Tables Vol C Tables 4.2.6.8 and 6.1.1.4'
H H 0.0000 0.0000 'International Tables Vol C Tables 4.2.6.8 and 6.1.1.4'
La La -0.2871 2.4523 'International Tables Vol C Tables 4.2.6.8 and 6.1.1.4'
N N 0.0061 0.0033 'International Tables Vol C Tables 4.2.6.8 and 6.1.1.4'
O O 0.0106 0.0060 'International Tables Vol C Tables 4.2.6.8 and 6.1.1.4'
Zn Zn 0.2839 1.4301 'International Tables Vol C Tables 4.2.6.8 and 6.1.1.4'

loop_
_geom_angle_atom_site_label_1
_geom_angle_atom_site_label_2
_geom_angle_atom_site_label_3
_geom_angle
O6 La1 O5 63.90(14)
O6 La1 O9 69.25(14)
O5 La1 O9 132.97(14)
O6 La1 O11 125.51(15)
O5 La1 O11 77.67(14)
O9 La1 O11 130.62(14)
O6 La1 O13 74.02(15)
O5 La1 O13 97.25(15)
O9 La1 O13 72.99(14)
O11 La1 O13 151.50(15)
O6 La1 O1 116.83(14)
O5 La1 O1 63.27(14)
O9 La1 O1 150.31(14)
O11 La1 O1 71.81(14)
O13 La1 O1 80.81(14)
O6 La1 O17 67.04(15)
O5 La1 O17 83.97(15)
O9 La1 O17 74.39(15)
O11 La1 O17 72.09(16)
O13 La1 O17 135.85(15)
O1 La1 O17 135.30(15)
O6 La1 O2 150.06(15)
O5 La1 O2 123.69(14)
O9 La1 O2 99.09(14)
O11 La1 O2 83.39(15)
O13 La1 O2 76.20(15)
O1 La1 O2 60.46(13)
O17 La1 O2 138.26(15)
O6 La1 O10 121.58(14)
O5 La1 O10 148.01(14)
O9 La1 O10 60.67(14)
O11 La1 O10 75.01(14)
O13 La1 O10 114.69(15)
O1 La1 O10 121.58(14)
O17 La1 O10 72.06(15)
O2 La1 O10 69.19(14)
O6 La1 Zn1 95.96(10)
O5 La1 Zn1 32.75(10)
O9 La1 Zn1 164.96(10)
O11 La1 Zn1 59.88(10)
O13 La1 Zn1 101.00(10)
O1 La1 Zn1 34.68(10)
O17 La1 Zn1 102.88(11)
O2 La1 Zn1 92.63(10)
O10 La1 Zn1 133.21(10)
O6 La1 Zn2 33.56(10)
O5 La1 Zn2 97.40(10)
O9 La1 Zn2 36.15(10)
O11 La1 Zn2 142.60(11)
O13 La1 Zn2 65.54(10)
O1 La1 Zn2 139.11(10)
O17 La1 Zn2 70.52(11)
O2 La1 Zn2 126.81(10)
O10 La1 Zn2 94.29(10)
Zn1 La1 Zn2 128.83(2)
O5 Zn1 O12 105.91(18)
O5 Zn1 O1 80.13(17)
O12 Zn1 O1 97.44(18)
O5 Zn1 N1 145.7(2)
O12 Zn1 N1 106.6(2)
O1 Zn1 N1 85.37(19)
O5 Zn1 N2 85.86(19)
O12 Zn1 N2 106.0(2)
O1 Zn1 N2 155.3(2)
N1 Zn1 N2 95.2(2)
O5 Zn1 La1 41.99(12)
O12 Zn1 La1 88.57(13)
O1 Zn1 La1 43.88(11)
N1 Zn1 La1 128.95(15)
N2 Zn1 La1 127.65(15)
O6 Zn2 O14 88.59(18)
O6 Zn2 O9 84.70(17)
O14 Zn2 O9 89.18(17)
O6 Zn2 N4 167.5(2)
O14 Zn2 N4 90.0(2)
O9 Zn2 N4 82.8(2)
O6 Zn2 O15 87.39(18)
O14 Zn2 O15 171.43(18)
O9 Zn2 O15 82.92(18)
N4 Zn2 O15 92.3(2)
O6 Zn2 N3 85.29(19)
O14 Zn2 N3 94.0(2)
O9 Zn2 N3 169.40(19)
N4 Zn2 N3 107.2(2)
O15 Zn2 N3 93.2(2)
O6 Zn2 La1 41.97(12)
O14 Zn2 La1 82.79(12)
O9 Zn2 La1 43.34(12)
N4 Zn2 La1 125.52(16)
O15 Zn2 La1 89.17(13)
N3 Zn2 La1 127.07(15)
C6 C1 C2 120.5(6)
C6 C1 C11 117.9(6)
C2 C1 C11 121.5(6)
O1 C2 C3 119.6(6)
O1 C2 C1 123.9(6)
C3 C2 C1 116.4(6)
C4 C3 O2 124.1(6)
C4 C3 C2 122.8(6)
O2 C3 C2 113.2(5)
C3 C4 C5 120.2(6)
C3 C4 H1 119.9
C5 C4 H1 119.9
C6 C5 C4 118.5(6)
C6 C5 C8 121.8(7)
C4 C5 C8 119.7(7)
C5 C6 C1 121.4(6)
C5 C6 H2 119.3
C1 C6 H2 119.3
C2 O1 Zn1 125.2(4)
C2 O1 La1 126.5(4)
Zn1 O1 La1 101.43(16)
C3 O2 C7 115.5(5)
C3 O2 La1 120.1(4)
C7 O2 La1 121.9(4)
O2 C7 H3 109.5
O2 C7 H4 109.5
H3 C7 H4 109.5
O2 C7 H5 109.5
H3 C7 H5 109.5
H4 C7 H5 109.5
C9 C8 C5 114.8(7)
C9 C8 H6 108.6
C5 C8 H6 108.6
C9 C8 H7 108.6
C5 C8 H7 108.6
H6 C8 H7 107.6
C10 C9 C8 129.1(12)
C10 C9 H8 115.5
C8 C9 H8 115.5
C9 C10 H9 120.0
C9 C10 H10 120.0
H9 C10 H10 120.0
N1 C11 C1 125.2(6)
N1 C11 H11 117.4
C1 C11 H11 117.4
C11 N1 O3 111.4(5)
C11 N1 Zn1 128.3(4)
O3 N1 Zn1 119.7(4)
C12 O3 N1 110.9(5)
O3 C12 C13 115.7(6)
O3 C12 H12 108.4
C13 C12 H12 108.4
O3 C12 H13 108.4
C13 C12 H13 108.4
H12 C12 H13 107.4
O4 C13 C12 112.1(6)
O4 C13 H14 109.2
C12 C13 H14 109.2
O4 C13 H15 109.2
C12 C13 H15 109.2
H14 C13 H15 107.9
N2 O4 C13 111.3(5)
C14 N2 O4 110.2(5)
C14 N2 Zn1 127.0(4)
O4 N2 Zn1 122.7(4)
N2 C14 C15 125.5(6)
N2 C14 H16 117.3
C15 C14 H16 117.3
C16 C15 C20 119.1(6)
C16 C15 C14 123.6(6)
C20 C15 C14 117.3(6)
O5 C16 C15 123.2(6)
O5 C16 C17 115.4(6)
C15 C16 C17 121.4(6)
O6 C17 C18 125.1(6)
O6 C17 C16 116.9(6)
C18 C17 C16 118.0(6)
C17 C18 C19 120.5(6)
C17 C18 C21 123.5(6)
C19 C18 C21 115.9(6)
C20 C19 C18 120.1(6)
C20 C19 H17 119.9
C18 C19 H17 119.9
C19 C20 C15 120.8(6)
C19 C20 H18 119.6
C15 C20 H18 119.6
C16 O5 Zn1 131.2(4)
C16 O5 La1 121.6(4)
Zn1 O5 La1 105.26(18)
C17 O6 Zn2 133.1(4)
C17 O6 La1 122.1(4)
Zn2 O6 La1 104.47(18)
N3 C21 C18 126.8(6)
N3 C21 H19 116.6
C18 C21 H19 116.6
C21 N3 O7 107.7(5)
C21 N3 Zn2 126.2(5)
O7 N3 Zn2 126.1(4)
N3 O7 C22 111.0(5)
O7 C22 C23 112.8(6)
O7 C22 H20 109.0
C23 C22 H20 109.0
O7 C22 H21 109.0
C23 C22 H21 109.0
H20 C22 H21 107.8
O8 C23 C22 112.0(6)
O8 C23 H22 109.2
C22 C23 H22 109.2
O8 C23 H23 109.2
C22 C23 H23 109.2
H22 C23 H23 107.9
N4 O8 C23 110.1(5)
C24 N4 O8 109.2(5)
C24 N4 Zn2 124.6(5)
O8 N4 Zn2 125.9(4)
N4 C24 C25 126.1(6)
N4 C24 H24 117.0
C25 C24 H24 117.0
C26 C25 C30 119.9(6)
C26 C25 C24 123.8(6)
C30 C25 C24 116.3(6)
O9 C26 C25 123.2(6)
O9 C26 C27 119.0(6)
C25 C26 C27 117.8(6)
C28 C27 O10 124.6(6)
C28 C27 C26 121.4(6)
O10 C27 C26 114.0(6)
C27 C28 C29 120.7(7)
C27 C28 H25 119.6
C29 C28 H25 119.6
C30 C29 C28 118.5(6)
C30 C29 C32 120.0(7)
C28 C29 C32 121.4(7)
C29 C30 C25 121.6(7)
C29 C30 H26 119.2
C25 C30 H26 119.2
C26 O9 Zn2 123.5(4)
C26 O9 La1 126.6(4)
Zn2 O9 La1 100.51(17)
C27 O10 C31 117.0(5)
C27 O10 La1 118.5(4)
C31 O10 La1 124.3(4)
O10 C31 H27 109.5
O10 C31 H28 109.5
H27 C31 H28 109.5
O10 C31 H29 109.5
H27 C31 H29 109.5
H28 C31 H29 109.5
C33 C32 C29 114.4(6)
C33 C32 H30 108.6
C29 C32 H30 108.6
C33 C32 H31 108.6
C29 C32 H31 108.6
H30 C32 H31 107.6
C34 C33 C32 125.5(9)
C34 C33 H32 117.2
C32 C33 H32 117.2
C33 C34 H33 120.0
C33 C34 H34 120.0
H33 C34 H34 120.0
C35 O11 La1 143.2(4)
C35 O12 Zn1 122.4(4)
O11 C35 O12 125.7(6)
O11 C35 C36 118.0(6)
O12 C35 C36 116.3(6)
C35 C36 H35 109.5
C35 C36 H36 109.5
H35 C36 H36 109.5
C35 C36 H37 109.5
H35 C36 H37 109.5
H36 C36 H37 109.5
C37 O13 La1 135.5(4)
C37 O14 Zn2 128.7(4)
O14 C37 O13 127.3(6)
O14 C37 C38 116.4(6)
O13 C37 C38 116.3(6)
C37 C38 H38 109.5
C37 C38 H39 109.5
H38 C38 H39 109.5
C37 C38 H40 109.5
H38 C38 H40 109.5
H39 C38 H40 109.5
C39 O15 Zn2 131.0(5)
O16 C39 O15 125.5(8)
O16 C39 C40 118.1(8)
O15 C39 C40 116.3(8)
C39 C40 H41 109.5
C39 C40 H42 109.5
H41 C40 H42 109.5
C39 C40 H43 109.5
H41 C40 H43 109.5
H42 C40 H43 109.5
C41 O17 La1 128.9(5)
C41 O17 H44 108(6)
La1 O17 H44 109(6)
O17 C41 H45 109.5
O17 C41 H46 109.5
H45 C41 H46 109.5
O17 C41 H47 109.5
H45 C41 H47 109.5
H46 C41 H47 109.5
C42 O18 H54 109.5
O18 C42 H48 109.5
O18 C42 H49 109.5
H48 C42 H49 109.5
O18 C42 H50 109.5
H48 C42 H50 109.5
H49 C42 H50 109.5
C43 O19 H55 109.5
O19 C43 H51 109.5
O19 C43 H52 109.5
H51 C43 H52 109.5
O19 C43 H53 109.5
H51 C43 H53 109.5
H52 C43 H53 109.5

loop_
_geom_bond_atom_site_label_1
_geom_bond_atom_site_label_2
_geom_bond_distance
La1 O6 2.447(4)
La1 O5 2.452(4)
La1 O9 2.473(5)
La1 O11 2.483(5)
La1 O13 2.493(5)
La1 O1 2.501(4)
La1 O17 2.609(5)
La1 O2 2.681(5)
La1 O10 2.702(4)
La1 Zn1 3.5360(8)
La1 Zn2 3.5423(8)
Zn1 O5 1.983(4)
Zn1 O12 1.984(4)
Zn1 O1 2.053(4)
Zn1 N1 2.077(5)
Zn1 N2 2.127(6)
Zn2 O6 2.022(4)
Zn2 O14 2.086(5)
Zn2 O9 2.125(4)
Zn2 N4 2.144(6)
Zn2 O15 2.155(5)
Zn2 N3 2.199(6)
C1 C6 1.400(9)
C1 C2 1.416(9)
C1 C11 1.462(9)
C2 O1 1.323(8)
C2 C3 1.407(9)
C3 C4 1.370(9)
C3 O2 1.400(7)
C4 C5 1.405(10)
C4 H1 0.9500
C5 C6 1.380(10)
C5 C8 1.517(10)
C6 H2 0.9500
O2 C7 1.445(8)
C7 H3 0.9800
C7 H4 0.9800
C7 H5 0.9800
C8 C9 1.476(13)
C8 H6 0.9900
C8 H7 0.9900
C9 C10 1.277(13)
C9 H8 0.9500
C10 H9 0.9500
C10 H10 0.9500
C11 N1 1.270(8)
C11 H11 0.9500
N1 O3 1.443(6)
O3 C12 1.431(8)
C12 C13 1.516(10)
C12 H12 0.9900
C12 H13 0.9900
C13 O4 1.422(8)
C13 H14 0.9900
C13 H15 0.9900
O4 N2 1.418(7)
N2 C14 1.281(8)
C14 C15 1.461(9)
C14 H16 0.9500
C15 C16 1.389(9)
C15 C20 1.405(9)
C16 O5 1.339(7)
C16 C17 1.423(9)
C17 O6 1.312(7)
C17 C18 1.392(9)
C18 C19 1.419(9)
C18 C21 1.462(9)
C19 C20 1.369(10)
C19 H17 0.9500
C20 H18 0.9500
C21 N3 1.286(9)
C21 H19 0.9500
N3 O7 1.429(7)
O7 C22 1.436(9)
C22 C23 1.523(11)
C22 H20 0.9900
C22 H21 0.9900
C23 O8 1.432(9)
C23 H22 0.9900
C23 H23 0.9900
O8 N4 1.423(7)
N4 C24 1.277(9)
C24 C25 1.441(9)
C24 H24 0.9500
C25 C26 1.396(9)
C25 C30 1.419(9)
C26 O9 1.326(7)
C26 C27 1.415(9)
C27 C28 1.380(9)
C27 O10 1.381(8)
C28 C29 1.403(10)
C28 H25 0.9500
C29 C30 1.372(10)
C29 C32 1.516(9)
C30 H26 0.9500
O10 C31 1.436(8)
C31 H27 0.9800
C31 H28 0.9800
C31 H29 0.9800
C32 C33 1.482(12)
C32 H30 0.9900
C32 H31 0.9900
C33 C34 1.307(12)
C33 H32 0.9500
C34 H33 0.9500
C34 H34 0.9500
O11 C35 1.252(8)
O12 C35 1.272(7)
C35 C36 1.506(9)
C36 H35 0.9800
C36 H36 0.9800
C36 H37 0.9800
O13 C37 1.265(8)
O14 C37 1.255(8)
C37 C38 1.517(9)
C38 H38 0.9800
C38 H39 0.9800
C38 H40 0.9800
O15 C39 1.276(9)
O16 C39 1.259(10)
C39 C40 1.523(13)
C40 H41 0.9800
C40 H42 0.9800
C40 H43 0.9800
O17 C41 1.419(8)
O17 H44 0.85(2)
C41 H45 0.9800
C41 H46 0.9800
C41 H47 0.9800
O18 C42 1.360(12)
O18 H54 0.8400
C42 H48 0.9800
C42 H49 0.9800
C42 H50 0.9800
O19 C43 1.365(13)
O19 H55 0.8400
C43 H51 0.9800
C43 H52 0.9800
C43 H53 0.9800

loop_
_geom_torsion_atom_site_label_1
_geom_torsion_atom_site_label_2
_geom_torsion_atom_site_label_3
_geom_torsion_atom_site_label_4
_geom_torsion
O6 La1 Zn1 O5 11.5(2)
O9 La1 Zn1 O5 21.4(4)
O11 La1 Zn1 O5 -116.5(2)
O13 La1 Zn1 O5 86.3(2)
O1 La1 Zn1 O5 141.8(3)
O17 La1 Zn1 O5 -56.3(2)
O2 La1 Zn1 O5 162.7(2)
O10 La1 Zn1 O5 -133.7(2)
Zn2 La1 Zn1 O5 18.94(19)
O6 La1 Zn1 O12 127.41(17)
O5 La1 Zn1 O12 115.9(2)
O9 La1 Zn1 O12 137.4(4)
O11 La1 Zn1 O12 -0.51(18)
O13 La1 Zn1 O12 -157.76(17)
O1 La1 Zn1 O12 -102.3(2)
O17 La1 Zn1 O12 59.65(17)
O2 La1 Zn1 O12 -81.31(16)
O10 La1 Zn1 O12 -17.72(19)
Zn2 La1 Zn1 O12 134.88(13)
O6 La1 Zn1 O1 -130.3(2)
O5 La1 Zn1 O1 -141.8(3)
O9 La1 Zn1 O1 -120.3(4)
O11 La1 Zn1 O1 101.8(2)
O13 La1 Zn1 O1 -55.5(2)
O17 La1 Zn1 O1 161.9(2)
O2 La1 Zn1 O1 21.0(2)
O10 La1 Zn1 O1 84.6(2)
Zn2 La1 Zn1 O1 -122.83(17)
O6 La1 Zn1 N1 -122.2(2)
O5 La1 Zn1 N1 -133.7(3)
O9 La1 Zn1 N1 -112.3(4)
O11 La1 Zn1 N1 109.9(2)
O13 La1 Zn1 N1 -47.4(2)
O1 La1 Zn1 N1 8.1(3)
O17 La1 Zn1 N1 170.0(2)
O2 La1 Zn1 N1 29.1(2)
O10 La1 Zn1 N1 92.6(2)
Zn2 La1 Zn1 N1 -114.74(19)
O6 La1 Zn1 N2 18.2(2)
O5 La1 Zn1 N2 6.7(3)
O9 La1 Zn1 N2 28.1(5)
O11 La1 Zn1 N2 -109.7(2)
O13 La1 Zn1 N2 93.0(2)
O1 La1 Zn1 N2 148.5(3)
O17 La1 Zn1 N2 -49.6(2)
O2 La1 Zn1 N2 169.5(2)
O10 La1 Zn1 N2 -126.9(2)
Zn2 La1 Zn1 N2 25.7(2)
O5 La1 Zn2 O6 -3.3(2)
O9 La1 Zn2 O6 167.6(3)
O11 La1 Zn2 O6 76.0(3)
O13 La1 Zn2 O6 -98.0(2)
O1 La1 Zn2 O6 -60.4(2)
O17 La1 Zn2 O6 77.6(2)
O2 La1 Zn2 O6 -146.1(2)
O10 La1 Zn2 O6 146.8(2)
Zn1 La1 Zn2 O6 -13.53(19)
O6 La1 Zn2 O14 95.9(2)
O5 La1 Zn2 O14 92.61(16)
O9 La1 Zn2 O14 -96.5(2)
O11 La1 Zn2 O14 172.0(2)
O13 La1 Zn2 O14 -2.02(17)
O1 La1 Zn2 O14 35.50(19)
O17 La1 Zn2 O14 173.50(17)
O2 La1 Zn2 O14 -50.12(18)
O10 La1 Zn2 O14 -117.23(16)
Zn1 La1 Zn2 O14 82.42(13)
O6 La1 Zn2 O9 -167.6(3)
O5 La1 Zn2 O9 -170.9(2)
O11 La1 Zn2 O9 -91.5(2)
O13 La1 Zn2 O9 94.5(2)
O1 La1 Zn2 O9 132.0(2)
O17 La1 Zn2 O9 -90.0(2)
O2 La1 Zn2 O9 46.4(2)
O10 La1 Zn2 O9 -20.7(2)
Zn1 La1 Zn2 O9 178.91(18)
O6 La1 Zn2 N4 -179.2(3)
O5 La1 Zn2 N4 177.4(2)
O9 La1 Zn2 N4 -11.7(3)
O11 La1 Zn2 N4 -103.2(3)
O13 La1 Zn2 N4 82.8(2)
O1 La1 Zn2 N4 120.3(2)
O17 La1 Zn2 N4 -101.7(2)
O2 La1 Zn2 N4 34.7(2)
O10 La1 Zn2 N4 -32.4(2)
Zn1 La1 Zn2 N4 167.24(19)
O6 La1 Zn2 O15 -87.0(2)
O5 La1 Zn2 O15 -90.35(17)
O9 La1 Zn2 O15 80.6(2)
O11 La1 Zn2 O15 -11.0(2)
O13 La1 Zn2 O15 175.02(17)
O1 La1 Zn2 O15 -147.46(19)
O17 La1 Zn2 O15 -9.46(17)
O2 La1 Zn2 O15 126.92(18)
O10 La1 Zn2 O15 59.81(17)
Zn1 La1 Zn2 O15 -100.54(13)
O6 La1 Zn2 N3 6.3(3)
O5 La1 Zn2 N3 3.0(2)
O9 La1 Zn2 N3 173.9(3)
O11 La1 Zn2 N3 82.4(3)
O13 La1 Zn2 N3 -91.6(2)
O1 La1 Zn2 N3 -54.1(2)
O17 La1 Zn2 N3 83.9(2)
O2 La1 Zn2 N3 -139.7(2)
O10 La1 Zn2 N3 153.2(2)
Zn1 La1 Zn2 N3 -7.2(2)
C6 C1 C2 O1 -175.7(6)
C11 C1 C2 O1 2.7(9)
C6 C1 C2 C3 0.9(9)
C11 C1 C2 C3 179.3(5)
O1 C2 C3 C4 179.5(6)
C1 C2 C3 C4 2.7(9)
O1 C2 C3 O2 -1.3(8)
C1 C2 C3 O2 -178.0(5)
O2 C3 C4 C5 177.4(6)
C2 C3 C4 C5 -3.5(10)
C3 C4 C5 C6 0.4(10)
C3 C4 C5 C8 -179.5(6)
C4 C5 C6 C1 3.2(10)
C8 C5 C6 C1 -176.9(6)
C2 C1 C6 C5 -3.9(9)
C11 C1 C6 C5 177.7(6)
C3 C2 O1 Zn1 150.1(4)
C1 C2 O1 Zn1 -33.4(8)
C3 C2 O1 La1 4.6(8)
C1 C2 O1 La1 -178.8(4)
O5 Zn1 O1 C2 -177.1(5)
O12 Zn1 O1 C2 -72.2(5)
N1 Zn1 O1 C2 34.0(5)
N2 Zn1 O1 C2 126.4(5)
La1 Zn1 O1 C2 -152.3(5)
O5 Zn1 O1 La1 -24.85(16)
O12 Zn1 O1 La1 80.09(18)
N1 Zn1 O1 La1 -173.7(2)
N2 Zn1 O1 La1 -81.3(5)
O6 La1 O1 C2 -150.0(4)
O5 La1 O1 C2 173.8(5)
O9 La1 O1 C2 -55.1(6)
O11 La1 O1 C2 88.7(5)
O13 La1 O1 C2 -83.2(5)
O17 La1 O1 C2 126.3(4)
O2 La1 O1 C2 -4.0(4)
O10 La1 O1 C2 30.2(5)
Zn1 La1 O1 C2 151.8(5)
Zn2 La1 O1 C2 -117.4(4)
O6 La1 O1 Zn1 58.2(2)
O5 La1 O1 Zn1 22.01(15)
O9 La1 O1 Zn1 153.1(2)
O11 La1 O1 Zn1 -63.04(17)
O13 La1 O1 Zn1 124.99(19)
O17 La1 O1 Zn1 -25.4(3)
O2 La1 O1 Zn1 -155.7(2)
O10 La1 O1 Zn1 -121.61(17)
Zn2 La1 O1 Zn1 90.83(18)
C4 C3 O2 C7 -20.6(9)
C2 C3 O2 C7 160.2(6)
C4 C3 O2 La1 177.1(5)
C2 C3 O2 La1 -2.1(7)
O6 La1 O2 C3 96.2(5)
O5 La1 O2 C3 0.6(5)
O9 La1 O2 C3 160.0(4)
O11 La1 O2 C3 -69.8(4)
O13 La1 O2 C3 90.1(4)
O1 La1 O2 C3 3.0(4)
O17 La1 O2 C3 -123.3(4)
O10 La1 O2 C3 -146.3(4)
Zn1 La1 O2 C3 -10.6(4)
Zn2 La1 O2 C3 134.4(4)
O6 La1 O2 C7 -65.0(6)
O5 La1 O2 C7 -160.7(5)
O9 La1 O2 C7 -1.2(5)
O11 La1 O2 C7 129.0(5)
O13 La1 O2 C7 -71.1(5)
O1 La1 O2 C7 -158.2(5)
O17 La1 O2 C7 75.5(5)
O10 La1 O2 C7 52.5(5)
Zn1 La1 O2 C7 -171.8(5)
Zn2 La1 O2 C7 -26.8(5)
C6 C5 C8 C9 -156.4(8)
C4 C5 C8 C9 23.5(11)
C5 C8 C9 C10 -118.8(11)
C6 C1 C11 N1 -164.0(6)
C2 C1 C11 N1 17.5(10)
C1 C11 N1 O3 -175.8(5)
C1 C11 N1 Zn1 -4.6(9)
O5 Zn1 N1 C11 -80.7(7)
O12 Zn1 N1 C11 80.5(6)
O1 Zn1 N1 C11 -15.9(6)
N2 Zn1 N1 C11 -171.0(6)
La1 Zn1 N1 C11 -21.5(6)
O5 Zn1 N1 O3 89.8(5)
O12 Zn1 N1 O3 -108.9(4)
O1 Zn1 N1 O3 154.7(4)
N2 Zn1 N1 O3 -0.5(4)
La1 Zn1 N1 O3 149.1(3)
C11 N1 O3 C12 -113.9(6)
Zn1 N1 O3 C12 74.1(6)
N1 O3 C12 C13 -59.0(7)
O3 C12 C13 O4 -53.9(8)
C12 C13 O4 N2 93.0(6)
C13 O4 N2 C14 173.6(6)
C13 O4 N2 Zn1 -8.1(7)
O5 Zn1 N2 C14 -12.4(6)
O12 Zn1 N2 C14 -117.8(6)
O1 Zn1 N2 C14 43.0(8)
N1 Zn1 N2 C14 133.2(6)
La1 Zn1 N2 C14 -16.9(7)
O5 Zn1 N2 O4 169.6(5)
O12 Zn1 N2 O4 64.2(5)
O1 Zn1 N2 O4 -135.0(5)
N1 Zn1 N2 O4 -44.8(5)
La1 Zn1 N2 O4 165.1(3)
O4 N2 C14 C15 178.9(6)
Zn1 N2 C14 C15 0.7(10)
N2 C14 C15 C16 10.4(11)
N2 C14 C15 C20 -169.5(6)
C20 C15 C16 O5 177.8(6)
C14 C15 C16 O5 -2.2(10)
C20 C15 C16 C17 -2.6(9)
C14 C15 C16 C17 177.5(6)
O5 C16 C17 O6 1.8(8)
C15 C16 C17 O6 -177.9(6)
O5 C16 C17 C18 -175.9(5)
C15 C16 C17 C18 4.4(9)
O6 C17 C18 C19 179.0(6)
C16 C17 C18 C19 -3.5(9)
O6 C17 C18 C21 -0.4(10)
C16 C17 C18 C21 177.1(6)
C17 C18 C19 C20 0.9(10)
C21 C18 C19 C20 -179.6(6)
C18 C19 C20 C15 1.0(10)
C16 C15 C20 C19 -0.2(10)
C14 C15 C20 C19 179.7(6)
C15 C16 O5 Zn1 -18.1(9)
C17 C16 O5 Zn1 162.2(4)
C15 C16 O5 La1 -179.9(5)
C17 C16 O5 La1 0.4(7)
O12 Zn1 O5 C16 126.9(5)
O1 Zn1 O5 C16 -138.2(5)
N1 Zn1 O5 C16 -71.8(6)
N2 Zn1 O5 C16 21.4(5)
La1 Zn1 O5 C16 -164.0(6)
O12 Zn1 O5 La1 -69.2(2)
O1 Zn1 O5 La1 25.81(17)
N1 Zn1 O5 La1 92.2(3)
N2 Zn1 O5 La1 -174.7(2)
O6 La1 O5 C16 -1.4(4)
O9 La1 O5 C16 -6.7(5)
O11 La1 O5 C16 -141.7(4)
O13 La1 O5 C16 66.8(4)
O1 La1 O5 C16 142.6(5)
O17 La1 O5 C16 -68.8(4)
O2 La1 O5 C16 145.0(4)
O10 La1 O5 C16 -109.9(5)
Zn1 La1 O5 C16 165.9(5)
Zn2 La1 O5 C16 0.6(4)
O6 La1 O5 Zn1 -167.3(2)
O9 La1 O5 Zn1 -172.56(16)
O11 La1 O5 Zn1 52.44(19)
O13 La1 O5 Zn1 -99.09(19)
O1 La1 O5 Zn1 -23.22(16)
O17 La1 O5 Zn1 125.4(2)
O2 La1 O5 Zn1 -20.9(3)
O10 La1 O5 Zn1 84.3(3)
Zn2 La1 O5 Zn1 -165.23(15)
C18 C17 O6 Zn2 2.4(10)
C16 C17 O6 Zn2 -175.1(4)
C18 C17 O6 La1 174.3(5)
C16 C17 O6 La1 -3.2(7)
O14 Zn2 O6 C17 92.1(6)
O9 Zn2 O6 C17 -178.6(6)
N4 Zn2 O6 C17 175.8(8)
O15 Zn2 O6 C17 -95.5(6)
N3 Zn2 O6 C17 -2.0(6)
La1 Zn2 O6 C17 172.9(7)
O14 Zn2 O6 La1 -80.77(19)
O9 Zn2 O6 La1 8.53(18)
N4 Zn2 O6 La1 2.9(10)
O15 Zn2 O6 La1 91.66(19)
N3 Zn2 O6 La1 -174.9(2)
O5 La1 O6 C17 2.5(4)
O9 La1 O6 C17 178.3(5)
O11 La1 O6 C17 52.5(5)
O13 La1 O6 C17 -104.2(5)
O1 La1 O6 C17 -33.5(5)
O17 La1 O6 C17 97.1(5)
O2 La1 O6 C17 -110.3(5)
O10 La1 O6 C17 146.3(4)
Zn1 La1 O6 C17 -4.4(4)
Zn2 La1 O6 C17 -173.9(6)
O5 La1 O6 Zn2 176.3(2)
O9 La1 O6 Zn2 -7.81(16)
O11 La1 O6 Zn2 -133.60(18)
O13 La1 O6 Zn2 69.67(18)
O1 La1 O6 Zn2 140.34(16)
O17 La1 O6 Zn2 -89.1(2)
O2 La1 O6 Zn2 63.6(3)
O10 La1 O6 Zn2 -39.8(2)
Zn1 La1 O6 Zn2 169.44(15)
C17 C18 C21 N3 -1.3(11)
C19 C18 C21 N3 179.3(7)
C18 C21 N3 O7 -177.5(6)
C18 C21 N3 Zn2 1.0(10)
O6 Zn2 N3 C21 0.3(6)
O14 Zn2 N3 C21 -87.9(6)
O9 Zn2 N3 C21 19.4(15)
N4 Zn2 N3 C21 -179.2(6)
O15 Zn2 N3 C21 87.4(6)
La1 Zn2 N3 C21 -3.9(7)
O6 Zn2 N3 O7 178.6(5)
O14 Zn2 N3 O7 90.3(5)
O9 Zn2 N3 O7 -162.3(9)
N4 Zn2 N3 O7 -0.9(6)
O15 Zn2 N3 O7 -94.3(5)
La1 Zn2 N3 O7 174.3(4)
C21 N3 O7 C22 -170.7(6)
Zn2 N3 O7 C22 10.8(8)
N3 O7 C22 C23 -71.1(7)
O7 C22 C23 O8 137.7(6)
C22 C23 O8 N4 -69.2(7)
C23 O8 N4 C24 167.5(6)
C23 O8 N4 Zn2 -6.2(7)
O6 Zn2 N4 C24 37.4(13)
O14 Zn2 N4 C24 120.9(6)
O9 Zn2 N4 C24 31.8(6)
O15 Zn2 N4 C24 -50.8(6)
N3 Zn2 N4 C24 -144.9(6)
La1 Zn2 N4 C24 39.8(6)
O6 Zn2 N4 O8 -149.8(8)
O14 Zn2 N4 O8 -66.3(5)
O9 Zn2 N4 O8 -155.4(5)
O15 Zn2 N4 O8 122.0(5)
N3 Zn2 N4 O8 27.9(5)
La1 Zn2 N4 O8 -147.4(4)
O8 N4 C24 C25 174.2(6)
Zn2 N4 C24 C25 -12.0(10)
N4 C24 C25 C26 -15.9(11)
N4 C24 C25 C30 167.5(7)
C30 C25 C26 O9 -178.4(6)
C24 C25 C26 O9 5.1(10)
C30 C25 C26 C27 0.9(10)
C24 C25 C26 C27 -175.5(6)
O9 C26 C27 C28 -179.9(6)
C25 C26 C27 C28 0.8(10)
O9 C26 C27 O10 -2.3(9)
C25 C26 C27 O10 178.4(6)
O10 C27 C28 C29 -179.0(6)
C26 C27 C28 C29 -1.7(10)
C27 C28 C29 C30 0.9(11)
C27 C28 C29 C32 177.9(7)
C28 C29 C30 C25 0.9(11)
C32 C29 C30 C25 -176.2(7)
C26 C25 C30 C29 -1.8(10)
C24 C25 C30 C29 174.9(7)
C25 C26 O9 Zn2 31.4(9)
C27 C26 O9 Zn2 -147.9(5)
C25 C26 O9 La1 171.3(5)
C27 C26 O9 La1 -8.0(8)
O6 Zn2 O9 C26 140.0(5)
O14 Zn2 O9 C26 -131.4(5)
N4 Zn2 O9 C26 -41.3(5)
O15 Zn2 O9 C26 51.9(5)
N3 Zn2 O9 C26 120.9(11)
La1 Zn2 O9 C26 148.3(6)
O6 Zn2 O9 La1 -8.31(17)
O14 Zn2 O9 La1 80.35(17)
N4 Zn2 O9 La1 170.5(2)
O15 Zn2 O9 La1 -96.33(18)
N3 Zn2 O9 La1 -27.4(11)
O6 La1 O9 C26 -139.6(5)
O5 La1 O9 C26 -134.5(5)
O11 La1 O9 C26 -20.0(6)
O13 La1 O9 C26 141.5(5)
O1 La1 O9 C26 112.4(5)
O17 La1 O9 C26 -68.7(5)
O2 La1 O9 C26 69.0(5)
O10 La1 O9 C26 9.2(5)
Zn1 La1 O9 C26 -150.2(4)
Zn2 La1 O9 C26 -146.9(6)
O6 La1 O9 Zn2 7.31(15)
O5 La1 O9 Zn2 12.4(3)
O11 La1 O9 Zn2 126.87(19)
O13 La1 O9 Zn2 -71.61(18)
O1 La1 O9 Zn2 -100.7(3)
O17 La1 O9 Zn2 78.21(18)
O2 La1 O9 Zn2 -144.07(16)
O10 La1 O9 Zn2 156.1(2)
Zn1 La1 O9 Zn2 -3.3(5)
C28 C27 O10 C31 2.5(10)
C26 C27 O10 C31 -175.0(6)
C28 C27 O10 La1 -172.5(5)
C26 C27 O10 La1 10.0(7)
O6 La1 O10 C27 25.0(5)
O5 La1 O10 C27 115.5(4)
O9 La1 O10 C27 -9.7(4)
O11 La1 O10 C27 147.7(5)
O13 La1 O10 C27 -60.9(5)
O1 La1 O10 C27 -155.2(4)
O17 La1 O10 C27 72.1(4)
O2 La1 O10 C27 -123.8(4)
Zn1 La1 O10 C27 163.1(4)
Zn2 La1 O10 C27 4.2(4)
O6 La1 O10 C31 -149.6(5)
O5 La1 O10 C31 -59.1(6)
O9 La1 O10 C31 175.7(6)
O11 La1 O10 C31 -26.8(5)
O13 La1 O10 C31 124.6(5)
O1 La1 O10 C31 30.2(6)
O17 La1 O10 C31 -102.5(6)
O2 La1 O10 C31 61.7(5)
Zn1 La1 O10 C31 -11.5(6)
Zn2 La1 O10 C31 -170.4(5)
C30 C29 C32 C33 -142.2(8)
C28 C29 C32 C33 40.8(10)
C29 C32 C33 C34 -119.2(9)
O6 La1 O11 C35 -70.1(8)
O5 La1 O11 C35 -25.3(7)
O9 La1 O11 C35 -162.3(7)
O13 La1 O11 C35 57.2(9)
O1 La1 O11 C35 40.4(7)
O17 La1 O11 C35 -112.8(8)
O2 La1 O11 C35 101.4(7)
O10 La1 O11 C35 171.6(8)
Zn1 La1 O11 C35 4.5(7)
Zn2 La1 O11 C35 -111.3(7)
O5 Zn1 O12 C35 36.9(5)
O1 Zn1 O12 C35 -44.9(5)
N1 Zn1 O12 C35 -132.3(5)
N2 Zn1 O12 C35 127.1(5)
La1 Zn1 O12 C35 -1.8(5)
La1 O11 C35 O12 -7.7(12)
La1 O11 C35 C36 171.7(5)
Zn1 O12 C35 O11 5.2(9)
Zn1 O12 C35 C36 -174.3(4)
O6 La1 O13 C37 -29.6(6)
O5 La1 O13 C37 -89.7(6)
O9 La1 O13 C37 43.1(6)
O11 La1 O13 C37 -167.2(5)
O1 La1 O13 C37 -151.0(6)
O17 La1 O13 C37 -0.9(7)
O2 La1 O13 C37 147.3(6)
O10 La1 O13 C37 88.3(6)
Zn1 La1 O13 C37 -122.7(6)
Zn2 La1 O13 C37 5.1(6)
O6 Zn2 O14 C37 42.7(5)
O9 Zn2 O14 C37 -42.0(5)
N4 Zn2 O14 C37 -124.9(6)
N3 Zn2 O14 C37 127.8(5)
La1 Zn2 O14 C37 1.0(5)
Zn2 O14 C37 O13 2.4(10)
Zn2 O14 C37 C38 -178.1(4)
La1 O13 C37 O14 -6.8(11)
La1 O13 C37 C38 173.8(4)
O6 Zn2 O15 C39 173.4(7)
O9 Zn2 O15 C39 -101.6(7)
N4 Zn2 O15 C39 -19.1(7)
N3 Zn2 O15 C39 88.3(7)
La1 Zn2 O15 C39 -144.6(7)
Zn2 O15 C39 O16 -34.6(13)
Zn2 O15 C39 C40 141.0(7)
O6 La1 O17 C41 -178.1(6)
O5 La1 O17 C41 -114.0(6)
O9 La1 O17 C41 108.2(6)
O11 La1 O17 C41 -35.0(5)
O13 La1 O17 C41 151.8(5)
O1 La1 O17 C41 -72.5(6)
O2 La1 O17 C41 22.0(6)
O10 La1 O17 C41 44.6(5)
Zn1 La1 O17 C41 -87.1(6)
Zn2 La1 O17 C41 146.0(6)
